data_2006561
loop_
_publ_author_name
'Deschamps, Jeffrey R.'
'Flippen-Anderson, Judith L.'
'Christi Moore'
'Robert Cudney'
'George, Clifford'

_publ_section_title
;
 Tyrosinium-<small>D</small>-tetrahydroisoquinoline-3-carboxylate
 1.5-Hydrate and
 Tyrosyl-<small>D</small>-tetrahydroisoquinoline-3-carboxamide Hydrate
;
_journal_issue 10
_journal_name_full 'Acta Crystallographica Section C'
_journal_page_first 1478
_journal_page_last 1482
_journal_paper_doi 10.1107/S0108270197006975
_journal_volume 53
_journal_year 1997
_chemical_formula_moiety 'C19 H21 N3 O3,H2 O'
_chemical_formula_sum 'C19 H23 N3 O4'
_chemical_formula_weight 357.40
_chemical_name_common
;
Tyr-D-Tic-NH2
;
_chemical_name_systematic
;
tyrosyl-D-tetrahydroisoquinoline-3-carboxamide
;
_space_group_IT_number 4
_symmetry_cell_setting monoclinic
_symmetry_space_group_name_Hall 'P 2yb'
_symmetry_space_group_name_H-M 'P 1 21 1'
_audit_creation_method SHELXL
_cell_angle_alpha 90.00
_cell_angle_beta 98.760(10)
_cell_angle_gamma 90.00
_cell_formula_units_Z 2
_cell_length_a 8.9810(10)
_cell_length_b 10.597
_cell_length_c 9.7030(10)
_cell_measurement_reflns_used 67
_cell_measurement_temperature 223(2)
_cell_measurement_theta_max 63.556
_cell_measurement_theta_min 12.432
_cell_volume 912.68(14)
_computing_cell_refinement XSCANS
_computing_data_collection 'XSCANS (Siemens, 1994)'
_computing_data_reduction XSCANS
_computing_molecular_graphics SHELXTL
_computing_publication_material SHELXTL
_computing_structure_refinement SHELXTL
_computing_structure_solution 'SHELXTL (Sheldrick, 1994)'
_diffrn_ambient_temperature 223(2)
_diffrn_measurement_device 'Siemens P4'
_diffrn_measurement_method '2\q/\w scans'
_diffrn_radiation_monochromator graphite
_diffrn_radiation_source 'sealed tube'
_diffrn_radiation_type CuK\a
_diffrn_radiation_wavelength 1.54178
_diffrn_reflns_av_R_equivalents 0.0126
_diffrn_reflns_av_sigmaI/netI 0.0388
_diffrn_reflns_limit_h_max 0
_diffrn_reflns_limit_h_min -9
_diffrn_reflns_limit_k_max 11
_diffrn_reflns_limit_k_min -1
_diffrn_reflns_limit_l_max 10
_diffrn_reflns_limit_l_min -10
_diffrn_reflns_number 1608
_diffrn_reflns_theta_max 56.41
_diffrn_reflns_theta_min 4.61
_diffrn_standards_decay_% 2.33
_diffrn_standards_interval_count 97
_diffrn_standards_number 3
_exptl_absorpt_coefficient_mu 0.758
_exptl_absorpt_correction_T_max 0.90
_exptl_absorpt_correction_T_min 0.81
_exptl_absorpt_correction_type 'face-indexed numerical'
_exptl_crystal_colour 'clear colorless'
_exptl_crystal_density_diffrn 1.301
_exptl_crystal_density_method 'not measured'
_exptl_crystal_description plate
_exptl_crystal_F_000 380
_exptl_crystal_size_max 0.40
_exptl_crystal_size_mid 0.20
_exptl_crystal_size_min 0.08
_refine_diff_density_max 0.189
_refine_diff_density_min -0.199
_refine_ls_abs_structure_details 'Flack (1983)'
_refine_ls_abs_structure_Flack 0.3(5)
_refine_ls_extinction_coef 0.0071(18)
_refine_ls_extinction_method none
_refine_ls_goodness_of_fit_all 1.044
_refine_ls_goodness_of_fit_obs 1.049
_refine_ls_hydrogen_treatment 'H atoms: riding model or coordinates only'
_refine_ls_matrix_type full
_refine_ls_number_parameters 257
_refine_ls_number_reflns 1450
_refine_ls_number_restraints 3
_refine_ls_restrained_S_all 1.043
_refine_ls_restrained_S_obs 1.048
_refine_ls_R_factor_all 0.0536
_refine_ls_R_factor_obs .0484
_refine_ls_shift/esd_max 0.005
_refine_ls_shift/esd_mean 0.001
_refine_ls_structure_factor_coef Fsqd
_refine_ls_weighting_details 'w = 1/[\s^2^(Fo^2^)+(0.1086P)^2^+0.0882P] where P=(Fo^2^+2Fc^2^)/3'
_refine_ls_weighting_scheme calc
_refine_ls_wR_factor_all 0.1408
_refine_ls_wR_factor_obs .1339
_reflns_number_observed 1323
_reflns_number_total 1450
_reflns_observed_criterion >2sigma(I)
_cod_data_source_file bs1028.cif
_cod_data_source_block 2
_cod_depositor_comments
;
The following automatic conversions were performed:

'_geom_torsion_publ_flag' value 'Y' changed to 'y' according to
/home/saulius/struct/CIF-dictionaries/cif_core.dic dictionary named
'cif_core.dic' version 2.4.1 from 2010-06-29 (10 times).

Automatic conversion script
Id: cif_fix_values 1715 2011-07-08 13:25:40Z adriana 

The following automatic conversions were performed:

'_refine_ls_weighting_scheme' value 'calc w =
1/[\s^2^(Fo^2^)+(0.1086P)^2^+0.0882P] where P=(Fo^2^+2Fc^2^)/3' was
changed to 'calc'. New tag '_refine_ls_weighting_details' was
created. The value of the new tag was set to 'w =
1/[\s^2^(Fo^2^)+(0.1086P)^2^+0.0882P] where P=(Fo^2^+2Fc^2^)/3'.

Automatic conversion script
Id: cif_fix_values 3143 2015-03-26 13:38:13Z robertas 
;
_cod_original_sg_symbol_H-M 'P 21'
_cod_database_code 2006561

loop_
_symmetry_equiv_pos_as_xyz
'x, y, z'
'-x, y+1/2, -z'

loop_
_atom_site_aniso_label
_atom_site_aniso_U_11
_atom_site_aniso_U_22
_atom_site_aniso_U_33
_atom_site_aniso_U_12
_atom_site_aniso_U_13
_atom_site_aniso_U_23
N1 .059(3) .062(3) .043(2) .010(3) .024(2) .000(2)
C1A .053(3) .039(3) .037(2) .007(3) .020(2) .001(2)
C1' .042(2) .031(3) .035(2) .001(2) .012(2) .001(2)
O1 .061(2) .058(3) .043(2) .013(2) .018(2) .018(2)
C1B .051(3) .050(3) .046(3) -.007(3) .017(2) .001(3)
C1G .055(3) .034(3) .049(3) -.007(3) .019(2) -.002(3)
C1D1 .054(3) .040(3) .058(3) -.003(3) .019(2) -.007(3)
C1E1 .057(3) .038(3) .050(3) .004(3) .011(2) .002(3)
C1Z .057(3) .032(3) .049(3) -.009(3) .012(2) -.008(3)
O1Z .074(2) .051(2) .046(2) .008(2) .014(2) -.009(2)
C1E2 .059(3) .030(3) .055(3) .000(3) .013(3) -.006(3)
C1D2 .062(3) .035(3) .048(3) -.002(3) .011(2) .003(3)
N2 .038(2) .033(2) .037(2) .005(2) .007(2) .004(2)
C2A .047(3) .037(3) .040(3) .007(2) .012(2) .004(2)
C2' .050(3) .047(3) .042(3) .000(3) .014(2) .007(3)
O2 .051(2) .052(2) .064(2) -.008(2) .017(2) .007(2)
N3 .058(3) .050(3) .066(3) -.011(3) .016(2) -.012(3)
C2B .051(3) .040(3) .055(3) .006(3) .014(2) -.004(3)
C2G .045(3) .035(3) .047(3) -.005(2) .010(2) -.008(2)
C2D .045(3) .027(2) .039(3) -.009(2) .013(2) .001(2)
C2E .044(3) .034(3) .041(3) .004(2) .011(2) .008(2)
C2G1 .052(3) .057(4) .056(3) .000(3) .015(2) -.018(3)
C2G2 .078(4) .067(4) .044(3) -.003(4) .013(3) -.015(3)
C2G3 .099(5) .061(4) .031(3) -.008(4) .013(3) .000(3)
C2G4 .062(3) .045(3) .044(3) -.002(3) .009(2) .005(3)
O1S .068(2) .054(3) .061(2) .006(2) .022(2) -.002(2)

loop_
_atom_site_label
_atom_site_fract_x
_atom_site_fract_y
_atom_site_fract_z
_atom_site_U_iso_or_equiv
_atom_site_thermal_displace_type
_atom_site_calc_flag
_atom_site_refinement_flags
_atom_site_occupancy
_atom_site_disorder_group
_atom_site_type_symbol
N1 .9556(5) .4035(5) .0172(5) .0527(12) Uani d . 1 . N
H1A .921(7) .460(7) -.048(6) .063 Uiso d . 1 . H
H1B 1.070(7) .396(7) .010(6) .063 Uiso d . 1 . H
C1A .9143(5) .4436(5) .1524(5) .0416(12) Uani d . 1 . C
H1AA .9412(5) .3762(5) .2209(5) .046 Uiso calc R 1 . H
C1' .7452(5) .4607(5) .1301(4) .0353(11) Uani d . 1 . C
O1 .6872(4) .5188(4) .0248(4) .0532(10) Uani d . 1 . O
C1B .9894(6) .5680(6) .2109(5) .0479(13) Uani d . 1 . C
H1BA 1.0965(6) .5645(6) .2067(5) .053 Uiso calc R 1 . H
H1BB .9472(6) .6381(6) .1535(5) .053 Uiso calc R 1 . H
C1G .9657(5) .5897(5) .3591(5) .0446(13) Uani d . 1 . C
C1D1 1.0527(6) .5233(6) .4662(6) .0495(14) Uani d . 1 . C
H1DA 1.1276(6) .4695(6) .4443(6) .054 Uiso calc R 1 . H
C1E1 1.0317(6) .5344(5) .6046(5) .0477(13) Uani d . 1 . C
H1EA 1.0894(6) .4866(5) .6735(5) .052 Uiso calc R 1 . H
C1Z .9244(6) .6171(5) .6388(5) .0453(13) Uani d . 1 . C
O1Z .9114(4) .6269(4) .7768(4) .0567(10) Uani d . 1 . O
H1Z .839(6) .693(7) .801(6) .062 Uiso d . 1 . H
C1E2 .8369(6) .6842(5) .5350(5) .0476(13) Uani d . 1 . C
H1EB .7633(6) .7392(5) .5570(5) .052 Uiso calc R 1 . H
C1D2 .8588(6) .6693(5) .3966(5) .0483(13) Uani d . 1 . C
H1DB .7988(6) .7151(5) .3276(5) .053 Uiso calc R 1 . H
N2 .6593(4) .4163(4) .2227(4) .0357(9) Uani d . 1 . N
C2A .4990(5) .4423(5) .2008(5) .0405(12) Uani d . 1 . C
H2AA .4795(5) .4989(5) .1202(5) .045 Uiso calc R 1 . H
C2' .4035(6) .3252(6) .1639(5) .0455(13) Uani d . 1 . C
O2 .2734(4) .3216(4) .1863(4) .0547(10) Uani d . 1 . O
N3 .4676(6) .2321(5) .1025(5) .0572(13) Uani d . 1 . N
H3A .395(7) .172(8) .066(6) .069 Uiso d . 1 . H
H3B .573(7) .242(7) .086(6) .069 Uiso d . 1 . H
C2B .4572(6) .5150(6) .3244(5) .0477(13) Uani d . 1 . C
H2BA .4950(6) .6006(6) .3224(5) .052 Uiso calc R 1 . H
H2BB .3483(6) .5193(6) .3165(5) .052 Uiso calc R 1 . H
C2G .5197(5) .4553(5) .4608(5) .0418(12) Uani d . 1 . C
C2D .6417(5) .3732(5) .4709(5) .0362(11) Uani d . 1 . C
C2E .7178(5) .3411(5) .3476(5) .0392(12) Uani d . 1 . C
H2EA .8252(5) .3558(5) .3717(5) .043 Uiso calc R 1 . H
H2EB .7031(5) .2522(5) .3261(5) .043 Uiso calc R 1 . H
C2G1 .4563(6) .4826(6) .5810(5) .055(2) Uani d . 1 . C
H2GA .3735(6) .5361(6) .5751(5) .060 Uiso calc R 1 . H
C2G2 .5158(7) .4307(7) .7080(6) .063(2) Uani d . 1 . C
H2GB .4739(7) .4500(7) .7873(6) .069 Uiso calc R 1 . H
C2G3 .6372(8) .3503(7) .7168(5) .063(2) Uani d . 1 . C
H2GC .6763(8) .3147(7) .8023(5) .070 Uiso calc R 1 . H
C2G4 .7020(6) .3220(6) .5995(5) .0498(14) Uani d . 1 . C
H2GD .7854(6) .2690(6) .6067(5) .055 Uiso calc R 1 . H
O1S .7797(5) .1759(4) .0372(4) .0598(11) Uani d D 1 . O
H1S1 .843(6) .230(6) .018(6) .066 Uiso d D 1 . H
H1S2 .848(6) .124(6) .086(6) .066 Uiso d D 1 . H

loop_
_atom_type_symbol
_atom_type_description
_atom_type_scat_dispersion_real
_atom_type_scat_dispersion_imag
_atom_type_scat_source
C C 0.0181 0.0091 'International Tables Vol C Tables 4.2.6.8 and 6.1.1.4'
H H 0.0000 0.0000 'International Tables Vol C Tables 4.2.6.8 and 6.1.1.4'
N N 0.0311 0.0180 'International Tables Vol C Tables 4.2.6.8 and 6.1.1.4'
O O 0.0492 0.0322 'International Tables Vol C Tables 4.2.6.8 and 6.1.1.4'
Cl Cl 0.3639 0.7018 'International Tables Vol C Tables 4.2.6.8 and 6.1.1.4'

loop_
_geom_angle_atom_site_label_1
_geom_angle_atom_site_label_2
_geom_angle_atom_site_label_3
_geom_angle
N1 C1A C1' 106.8(4)
N1 C1A C1B 114.5(4)
C1' C1A C1B 108.8(4)
O1 C1' N2 120.6(4)
O1 C1' C1A 117.7(4)
N2 C1' C1A 121.6(4)
C1G C1B C1A 111.4(4)
C1D2 C1G C1D1 116.7(5)
C1D2 C1G C1B 123.8(5)
C1D1 C1G C1B 119.5(5)
C1E1 C1D1 C1G 122.4(5)
C1Z C1E1 C1D1 119.2(5)
O1Z C1Z C1E2 123.6(5)
O1Z C1Z C1E1 116.8(5)
C1E2 C1Z C1E1 119.6(5)
C1Z C1E2 C1D2 119.8(5)
C1G C1D2 C1E2 122.2(5)
C1' N2 C2A 119.4(4)
C1' N2 C2E 124.3(4)
C2A N2 C2E 116.3(4)
N2 C2A C2' 113.0(4)
N2 C2A C2B 109.9(4)
C2' C2A C2B 113.7(4)
O2 C2' N3 123.2(6)
O2 C2' C2A 120.3(5)
N3 C2' C2A 116.4(4)
C2G C2B C2A 112.2(4)
C2D C2G C2G1 119.0(5)
C2D C2G C2B 120.8(4)
C2G1 C2G C2B 120.1(5)
C2G C2D C2G4 120.1(5)
C2G C2D C2E 122.3(4)
C2G4 C2D C2E 117.6(4)
N2 C2E C2D 112.5(4)
C2G2 C2G1 C2G 120.6(5)
C2G3 C2G2 C2G1 119.9(5)
C2G2 C2G3 C2G4 120.7(6)
C2G3 C2G4 C2D 119.7(5)

loop_
_geom_bond_atom_site_label_1
_geom_bond_atom_site_label_2
_geom_bond_site_symmetry_2
_geom_bond_distance
_geom_bond_publ_flag
N1 C1A . 1.479(6) ?
C1A C1' . 1.512(6) ?
C1A C1B . 1.548(8) ?
C1' O1 . 1.238(6) ?
C1' N2 . 1.354(6) ?
C1B C1G . 1.503(7) ?
C1G C1D2 . 1.368(7) ?
C1G C1D1 . 1.393(8) ?
C1D1 C1E1 . 1.389(7) ?
C1E1 C1Z . 1.380(8) ?
C1Z O1Z . 1.365(6) ?
C1Z C1E2 . 1.378(7) ?
C1E2 C1D2 . 1.395(7) ?
N2 C2A . 1.449(6) ?
N2 C2E . 1.479(6) ?
C2A C2' . 1.520(8) ?
C2A C2B . 1.520(7) ?
C2' O2 . 1.220(6) ?
C2' N3 . 1.329(8) ?
C2B C2G . 1.497(7) ?
C2G C2D . 1.391(7) ?
C2G C2G1 . 1.404(7) ?
C2D C2G4 . 1.392(7) ?
C2D C2E . 1.504(6) ?
C2G1 C2G2 . 1.380(8) ?
C2G2 C2G3 . 1.376(10) ?
C2G3 C2G4 . 1.388(8) ?

loop_
_geom_torsion_atom_site_label_1
_geom_torsion_atom_site_label_2
_geom_torsion_atom_site_label_3
_geom_torsion_atom_site_label_4
_geom_torsion
_geom_torsion_publ_flag
N1 C1A C1' N2 135.6(5) y
C1A C1' N2 C2A 176.0(5) y
C1' N2 C2A C2' 111.5(5) y
N1 C1A C1B C1G -169.3(5) y
C1A C1B C1G C1D1 77.7(6) y
C1' N2 C2E C2D 142.7(5) y
C1' N2 C2A C2B -120.4(5) y
N2 C2A C2B C2G -49.1(6) y
C2A C2B C2G C2G1 -159.6(5) y
C2B C2G C2G1 C2G2 -178.2(6) y

loop_
_cod_related_entry_id
_cod_related_entry_database
_cod_related_entry_code
1 ChemSpider 21186264
